data_4317021
loop_
_publ_author_name
'Paul M. Barron'
'Curtis A. Wray'
'Chunhua Hu'
'Zhiyong Guo'
'Wonyoung Choe'

_publ_section_title
;
 A Bioinspired Synthetic Approach for Building Metal-Organic Frameworks
 with Accessible Metal Centers
;
_journal_name_full 'Inorganic Chemistry'
_journal_page_first 10217
_journal_page_last 10219
_journal_paper_doi 10.1021/ic101459j
_journal_volume 49
_journal_year 2010
_chemical_formula_moiety 'C60 H38 N6 O9 Zn3'
_chemical_formula_sum 'C60 H38 N6 O9 Zn3'
_chemical_formula_weight 1183.07
_chemical_name_systematic
; 
 ? 
;
_space_group_IT_number 63
_symmetry_cell_setting orthorhombic
_symmetry_space_group_name_Hall '-C 2c 2'
_symmetry_space_group_name_H-M 'C m c m'
_atom_sites_solution_hydrogens geom
_atom_sites_solution_primary direct
_atom_sites_solution_secondary difmap
_audit_creation_method SHELXTL
_cell_angle_alpha 90.00
_cell_angle_beta 90.00
_cell_angle_gamma 90.00
_cell_formula_units_Z 4
_cell_length_a 23.5973(13)
_cell_length_b 23.6053(13)
_cell_length_c 28.0515(16)
_cell_measurement_reflns_used 9289
_cell_measurement_temperature 296(2)
_cell_measurement_theta_max 28.17
_cell_measurement_theta_min 2.18
_cell_volume 15625.3(15)
_computing_cell_refinement 'Bruker SMART'
_computing_data_collection 'Bruker SMART'
_computing_data_reduction 'Bruker SAINT'
_computing_molecular_graphics 'Bruker SHELXTL'
_computing_publication_material 'Bruker SHELXTL'
_computing_structure_refinement 'Bruker SHELXTL'
_computing_structure_solution 'Bruker SHELXTL'
_diffrn_ambient_temperature 296(2)
_diffrn_measured_fraction_theta_full 1.000
_diffrn_measured_fraction_theta_max 1.000
_diffrn_measurement_device_type 'Bruker SMART APEX CCD'
_diffrn_measurement_method 'omega scans'
_diffrn_radiation_monochromator graphite
_diffrn_radiation_source 'fine-focus sealed tube'
_diffrn_radiation_type MoK\a
_diffrn_radiation_wavelength 0.71073
_diffrn_reflns_av_R_equivalents 0.0755
_diffrn_reflns_av_sigmaI/netI 0.0364
_diffrn_reflns_limit_h_max 29
_diffrn_reflns_limit_h_min -29
_diffrn_reflns_limit_k_max 29
_diffrn_reflns_limit_k_min -29
_diffrn_reflns_limit_l_max 34
_diffrn_reflns_limit_l_min -34
_diffrn_reflns_number 85979
_diffrn_reflns_theta_full 26.00
_diffrn_reflns_theta_max 26.00
_diffrn_reflns_theta_min 1.22
_diffrn_standards_decay_% 0
_exptl_absorpt_coefficient_mu 0.479
_exptl_absorpt_correction_T_max 0.9316
_exptl_absorpt_correction_T_min 0.7726
_exptl_absorpt_correction_type multi-scan
_exptl_absorpt_process_details SADABS
_exptl_crystal_colour purple
_exptl_crystal_density_diffrn 0.503
_exptl_crystal_density_method 'not measured'
_exptl_crystal_description prism
_exptl_crystal_F_000 2408
_exptl_crystal_size_max 0.57
_exptl_crystal_size_mid 0.51
_exptl_crystal_size_min 0.15
_platon_squeeze_details
;
Disordered, independent solvent molecules were eliminated from the refinement 
using SQUEEZE/PLATON [Spek, A.L. (2003), J. Appl. Cryst. 36, 7-13].

R factors before data are squeezed:
_refine_ls_R_factor_all           0.0988 
_refine_ls_R_factor_gt            0.0787 
_refine_ls_wR_factor_ref          0.2844 
_refine_ls_wR_factor_gt           0.2704 
;
_refine_diff_density_max 0.711
_refine_diff_density_min -0.938
_refine_diff_density_rms 0.047
_refine_ls_extinction_method none
_refine_ls_goodness_of_fit_ref 1.001
_refine_ls_hydrogen_treatment mixed
_refine_ls_matrix_type full
_refine_ls_number_parameters 257
_refine_ls_number_reflns 8048
_refine_ls_number_restraints 20
_refine_ls_restrained_S_all 1.000
_refine_ls_R_factor_all 0.0495
_refine_ls_R_factor_gt 0.0410
_refine_ls_shift/su_max 0.001
_refine_ls_shift/su_mean 0.000
_refine_ls_structure_factor_coef Fsqd
_refine_ls_weighting_details 'calc w=1/[\s^2^(Fo^2^)+(0.0745P)^2^+0.0000P] where P=(Fo^2^+2Fc^2^)/3'
_refine_ls_weighting_scheme calc
_refine_ls_wR_factor_gt 0.1122
_refine_ls_wR_factor_ref 0.1155
_reflns_number_gt 5922
_reflns_number_total 8048
_reflns_threshold_expression >2sigma(I)
_cod_data_source_file ic101459j_si_001.cif
_cod_data_source_block c7ch29-cmcmsq
_cod_depositor_comments
;
The following automatic conversions were performed:

'_symmetry_cell_setting' value 'Orthorhombic' changed to
'orthorhombic' according to the built-in table from CIF Core
dictionary named 'cif_core.dic' version 2.4.1 from 2010-06-29.

Automatic conversion script
Id: cif_fix_values 1646 2011-03-28 12:23:43Z adriana 
;
_cod_database_code 4317021

loop_
_symmetry_equiv_pos_as_xyz
'x, y, z'
'-x, -y, z+1/2'
'x, -y, -z'
'-x, y, -z+1/2'
'x+1/2, y+1/2, z'
'-x+1/2, -y+1/2, z+1/2'
'x+1/2, -y+1/2, -z'
'-x+1/2, y+1/2, -z+1/2'
'-x, -y, -z'
'x, y, -z-1/2'
'-x, y, z'
'x, -y, z-1/2'
'-x+1/2, -y+1/2, -z'
'x+1/2, y+1/2, -z-1/2'
'-x+1/2, y+1/2, z'
'x+1/2, -y+1/2, z-1/2'

loop_
_atom_site_label
_atom_site_type_symbol
_atom_site_fract_x
_atom_site_fract_y
_atom_site_fract_z
_atom_site_U_iso_or_equiv
_atom_site_adp_type
_atom_site_occupancy
_atom_site_symmetry_multiplicity
_atom_site_calc_flag
_atom_site_refinement_flags
_atom_site_disorder_assembly
_atom_site_disorder_group
Zn1 Zn 0.0000 0.464751(18) 0.23716(3) 0.0642(3) Uani 0.50 2 d SP . .
Zn2 Zn 0.0000 -0.035863(10) 0.196650(8) 0.03948(9) Uani 1 2 d S . .
O1 O 0.0000 0.04919(7) 0.21063(6) 0.0692(5) Uani 1 2 d S . .
O2 O 0.41548(5) 0.46470(6) 0.21067(5) 0.0769(4) Uani 1 1 d . . .
O3 O 0.0000 0.87999(7) 0.21087(6) 0.0720(5) Uani 1 2 d S . .
N1 N 0.06117(8) 0.40368(8) 0.2500 0.0757(7) Uani 1 2 d S . .
N2 N 0.06109(8) 0.52560(7) 0.2500 0.0711(7) Uani 1 2 d S . .
C1 C 0.05262(10) 0.34578(9) 0.2500 0.0747(8) Uani 1 2 d S . .
C2 C 0.10666(11) 0.31793(11) 0.2500 0.0923(10) Uani 1 2 d S . .
H2 H 0.1127 0.2790 0.2500 0.111 Uiso 1 2 calc SR . .
C3 C 0.14672(11) 0.35799(10) 0.2500 0.0947(11) Uani 1 2 d S . .
H3 H 0.1857 0.3521 0.2500 0.114 Uiso 1 2 calc SR . .
C4 C 0.11820(9) 0.41197(10) 0.2500 0.0747(8) Uani 1 2 d S . .
C5 C 0.14562(10) 0.46467(10) 0.2500 0.0760(8) Uani 1 2 d S . .
C6 C 0.11871(10) 0.51716(10) 0.2500 0.0777(9) Uani 1 2 d S . .
C7 C 0.14714(11) 0.57135(11) 0.2500 0.0947(11) Uani 1 2 d S . .
H7 H 0.1861 0.5775 0.2500 0.114 Uiso 1 2 calc SR . .
C8 C 0.10631(10) 0.61142(11) 0.2500 0.0928(10) Uani 1 2 d S . .
H8 H 0.1119 0.6504 0.2500 0.111 Uiso 1 2 calc SR . .
C9 C 0.05258(10) 0.58274(10) 0.2500 0.0758(8) Uani 1 2 d S . .
C10 C 0.0000 0.31942(12) 0.2500 0.0651(10) Uani 1 4 d S . .
C11 C 0.0000 0.25509(13) 0.2500 0.0704(11) Uani 1 4 d S . .
C12 C 0.0000 0.22554(11) 0.20845(12) 0.1014(12) Uani 1 2 d S . .
H12 H 0.0000 0.2451 0.1797 0.122 Uiso 1 2 calc SR . .
C13 C 0.0000 0.16660(11) 0.20805(11) 0.0938(11) Uani 1 2 d S . .
H13 H 0.0000 0.1473 0.1791 0.113 Uiso 1 2 calc SR . .
C14 C 0.0000 0.13671(12) 0.2500 0.0534(8) Uani 1 4 d S . .
C15 C 0.0000 0.07319(12) 0.2500 0.0473(7) Uani 1 4 d S . .
C16 C 0.20916(10) 0.46477(10) 0.2500 0.0726(8) Uani 1 2 d S . .
C17 C 0.23921(10) 0.46533(12) 0.20877(9) 0.1098(10) Uani 1 1 d . . .
H17 H 0.2198 0.4658 0.1799 0.132 Uiso 1 1 calc R . .
C18 C 0.29760(9) 0.46529(11) 0.20832(9) 0.1004(8) Uani 1 1 d . . .
H18 H 0.3167 0.4656 0.1793 0.121 Uiso 1 1 calc R . .
C19 C 0.32778(9) 0.46475(9) 0.2500 0.0603(6) Uani 1 2 d S . .
C20 C 0.39133(9) 0.46494(9) 0.2500 0.0560(6) Uani 1 2 d S . .
C21 C 0.0000 0.61081(15) 0.2500 0.0798(11) Uani 1 4 d S . .
C22 C 0.0000 0.67349(13) 0.2500 0.0670(10) Uani 1 4 d S . .
C23 C 0.0000 0.70370(12) 0.20892(12) 0.1014(12) Uani 1 2 d S . .
H23 H 0.0000 0.6842 0.1801 0.122 Uiso 1 2 calc SR . .
C24 C 0.0000 0.76228(11) 0.20803(10) 0.0917(10) Uani 1 2 d S . .
H24 H 0.0000 0.7815 0.1791 0.110 Uiso 1 2 calc SR . .
C25 C 0.0000 0.79186(13) 0.2500 0.0556(8) Uani 1 4 d S . .
C26 C 0.0000 0.85562(12) 0.2500 0.0514(7) Uani 1 4 d S . .
N3 N 0.0000 -0.02928(8) 0.12391(6) 0.0565(5) Uani 1 2 d S . .
C27 C -0.03530(18) -0.05769(18) 0.09398(12) 0.0788(11) Uani 0.50 1 d P . .
C28 C -0.0345(2) -0.04645(18) 0.04390(13) 0.0936(15) Uani 0.50 1 d PU . .
H28 H -0.0577 -0.0671 0.0235 0.112 Uiso 0.50 1 calc PR . .
C29 C 0.0000 -0.00589(12) 0.02601(8) 0.0669(7) Uani 1 2 d S . .
C30 C 0.0307(2) 0.0247(2) 0.05765(14) 0.1120(19) Uani 0.50 1 d PU . .
H30 H 0.0527 0.0548 0.0471 0.134 Uiso 0.50 1 calc PR . .
C31 C 0.02916(18) 0.0111(2) 0.10588(12) 0.0951(15) Uani 0.50 1 d PU . .
H31 H 0.0509 0.0329 0.1265 0.114 Uiso 0.50 1 calc PR . .
C32 C -0.0726(3) -0.1074(3) 0.11357(14) 0.156(3) Uani 0.50 1 d P . .
H32A H -0.0679 -0.1102 0.1475 0.233 Uiso 0.50 1 calc PR . .
H32B H -0.0611 -0.1423 0.0989 0.233 Uiso 0.50 1 calc PR . .
H32C H -0.1117 -0.1002 0.1063 0.233 Uiso 0.50 1 calc PR . .
O4 O 0.0000 0.46528(18) 0.15714(19) 0.1102(16) Uani 0.50 2 d SPD . .
H4A H 0.0000 0.4322(3) 0.1405(2) 0.132 Uiso 0.50 2 d SPRD . .
H4B H 0.0000 0.4974(3) 0.1397(2) 0.132 Uiso 0.50 2 d SPRD . .

loop_
_atom_site_aniso_label
_atom_site_aniso_U_11
_atom_site_aniso_U_22
_atom_site_aniso_U_33
_atom_site_aniso_U_23
_atom_site_aniso_U_13
_atom_site_aniso_U_12
Zn1 0.0338(2) 0.0293(2) 0.1294(11) 0.0005(3) 0.000 0.000
Zn2 0.04027(14) 0.03414(14) 0.04403(14) 0.00094(10) 0.000 0.000
O1 0.1053(15) 0.0362(9) 0.0661(10) -0.0041(7) 0.000 0.000
O2 0.0372(6) 0.1010(11) 0.0926(9) 0.0003(7) 0.0007(6) 0.0001(6)
O3 0.1040(15) 0.0341(9) 0.0779(11) 0.0024(8) 0.000 0.000
N1 0.0338(10) 0.0377(11) 0.156(2) 0.000 0.000 0.0036(8)
N2 0.0375(10) 0.0254(9) 0.150(2) 0.000 0.000 -0.0005(7)
C1 0.0466(14) 0.0313(11) 0.146(3) 0.000 0.000 0.0013(10)
C2 0.0497(15) 0.0376(13) 0.190(3) 0.000 0.000 0.0083(11)
C3 0.0449(14) 0.0439(14) 0.195(3) 0.000 0.000 0.0118(12)
C4 0.0356(12) 0.0400(13) 0.149(3) 0.000 0.000 0.0038(10)
C5 0.0344(12) 0.0457(13) 0.148(3) 0.000 0.000 -0.0034(10)
C6 0.0377(13) 0.0417(13) 0.154(3) 0.000 0.000 -0.0033(10)
C7 0.0405(14) 0.0486(15) 0.195(3) 0.000 0.000 -0.0124(12)
C8 0.0517(15) 0.0375(13) 0.189(3) 0.000 0.000 -0.0104(12)
C9 0.0455(14) 0.0341(12) 0.148(3) 0.000 0.000 -0.0010(10)
C10 0.0350(16) 0.0232(14) 0.137(3) 0.000 0.000 0.000
C11 0.0493(19) 0.0266(16) 0.135(3) 0.000 0.000 0.000
C12 0.173(4) 0.0300(13) 0.101(2) 0.0135(14) 0.000 0.000
C13 0.165(4) 0.0343(14) 0.0818(19) 0.0036(12) 0.000 0.000
C14 0.0508(18) 0.0316(15) 0.078(2) 0.000 0.000 0.000
C15 0.0444(17) 0.0322(15) 0.065(2) 0.000 0.000 0.000
C16 0.0321(12) 0.0443(13) 0.141(3) 0.000 0.000 -0.0006(10)
C17 0.0432(12) 0.165(3) 0.1213(19) -0.0013(15) -0.0144(12) 0.0034(14)
C18 0.0411(11) 0.156(3) 0.1042(16) -0.0016(14) -0.0002(10) -0.0049(13)
C19 0.0338(11) 0.0481(13) 0.0990(18) 0.000 0.000 -0.0007(10)
C20 0.0344(11) 0.0420(12) 0.0916(18) 0.000 0.000 0.0015(9)
C21 0.074(3) 0.0405(18) 0.125(3) 0.000 0.000 0.000
C22 0.051(2) 0.0267(16) 0.123(3) 0.000 0.000 0.000
C23 0.159(4) 0.0431(16) 0.102(2) -0.0128(15) 0.000 0.000
C24 0.154(3) 0.0373(15) 0.0833(19) -0.0015(13) 0.000 0.000
C25 0.0543(19) 0.0327(15) 0.080(2) 0.000 0.000 0.000
C26 0.0501(18) 0.0291(15) 0.075(2) 0.000 0.000 0.000
N3 0.0711(13) 0.0533(12) 0.0450(10) 0.0009(9) 0.000 0.000
C27 0.106(3) 0.083(3) 0.0477(19) 0.0030(18) -0.0079(19) -0.032(2)
C28 0.124(4) 0.104(3) 0.053(2) 0.008(2) -0.016(2) -0.059(3)
C29 0.0812(18) 0.0726(17) 0.0469(13) 0.0096(12) 0.000 0.000
C30 0.167(5) 0.116(3) 0.053(2) 0.007(2) 0.002(2) -0.091(3)
C31 0.123(4) 0.116(3) 0.0464(19) 0.007(2) -0.0085(19) -0.070(3)
C32 0.220(7) 0.191(6) 0.056(2) 0.001(3) 0.003(3) -0.131(5)
O4 0.086(3) 0.082(3) 0.162(5) 0.008(3) 0.000 0.000

loop_
_atom_type_symbol
_atom_type_description
_atom_type_scat_dispersion_real
_atom_type_scat_dispersion_imag
_atom_type_scat_source
C C 0.0033 0.0016 'International Tables Vol C Tables 4.2.6.8 and 6.1.1.4'
H H 0.0000 0.0000 'International Tables Vol C Tables 4.2.6.8 and 6.1.1.4'
N N 0.0061 0.0033 'International Tables Vol C Tables 4.2.6.8 and 6.1.1.4'
O O 0.0106 0.0060 'International Tables Vol C Tables 4.2.6.8 and 6.1.1.4'
Zn Zn 0.2839 1.4301 'International Tables Vol C Tables 4.2.6.8 and 6.1.1.4'

loop_
_geom_angle_atom_site_label_1
_geom_angle_atom_site_label_2
_geom_angle_atom_site_label_3
_geom_angle
_geom_angle_site_symmetry_1
_geom_angle_site_symmetry_3
_geom_angle_publ_flag
N2 Zn1 N2 88.46(10) . 11 ?
N2 Zn1 N1 159.95(5) . 11 ?
N2 Zn1 N1 88.13(7) 11 11 ?
N2 Zn1 N1 88.13(7) . . ?
N2 Zn1 N1 159.95(5) 11 . ?
N1 Zn1 N1 88.33(10) 11 . ?
N2 Zn1 O4 99.81(8) . . ?
N2 Zn1 O4 99.81(8) 11 . ?
N1 Zn1 O4 100.24(8) 11 . ?
N1 Zn1 O4 100.24(8) . . ?
O3 Zn2 O2 88.18(4) 1_545 15_545 ?
O3 Zn2 O2 88.18(4) 1_545 5_445 ?
O2 Zn2 O2 157.67(8) 15_545 5_445 ?
O3 Zn2 O1 157.59(7) 1_545 . ?
O2 Zn2 O1 87.51(4) 15_545 . ?
O2 Zn2 O1 87.51(4) 5_445 . ?
O3 Zn2 N3 105.71(7) 1_545 . ?
O2 Zn2 N3 101.10(4) 15_545 . ?
O2 Zn2 N3 101.10(4) 5_445 . ?
O1 Zn2 N3 96.69(7) . . ?
O3 Zn2 Zn2 78.64(5) 1_545 10_556 ?
O2 Zn2 Zn2 78.84(4) 15_545 10_556 ?
O2 Zn2 Zn2 78.84(4) 5_445 10_556 ?
O1 Zn2 Zn2 78.95(5) . 10_556 ?
N3 Zn2 Zn2 175.64(5) . 10_556 ?
C15 O1 Zn2 128.20(17) . . ?
C20 O2 Zn2 128.48(13) . 5 ?
C26 O3 Zn2 129.02(17) . 1_565 ?
C4 N1 C1 106.67(18) . . ?
C4 N1 Zn1 126.11(15) . 10_556 ?
C1 N1 Zn1 125.93(15) . 10_556 ?
C4 N1 Zn1 126.11(15) . . ?
C1 N1 Zn1 125.93(15) . . ?
C9 N2 C6 106.80(18) . . ?
C9 N2 Zn1 125.78(15) . . ?
C6 N2 Zn1 126.12(14) . . ?
C9 N2 Zn1 125.78(15) . 10_556 ?
C6 N2 Zn1 126.12(14) . 10_556 ?
N1 C1 C10 125.0(2) . . ?
N1 C1 C2 108.9(2) . . ?
C10 C1 C2 126.1(2) . . ?
C3 C2 C1 107.7(2) . . ?
C3 C2 H2 126.1 . . ?
C1 C2 H2 126.1 . . ?
C2 C3 C4 107.2(2) . . ?
C2 C3 H3 126.4 . . ?
C4 C3 H3 126.4 . . ?
N1 C4 C5 125.8(2) . . ?
N1 C4 C3 109.6(2) . . ?
C5 C4 C3 124.7(2) . . ?
C6 C5 C4 125.4(2) . . ?
C6 C5 C16 117.0(2) . . ?
C4 C5 C16 117.6(2) . . ?
N2 C6 C5 125.5(2) . . ?
N2 C6 C7 109.3(2) . . ?
C5 C6 C7 125.2(2) . . ?
C8 C7 C6 106.8(2) . . ?
C8 C7 H7 126.6 . . ?
C6 C7 H7 126.6 . . ?
C7 C8 C9 107.4(2) . . ?
C7 C8 H8 126.3 . . ?
C9 C8 H8 126.3 . . ?
N2 C9 C21 126.6(2) . . ?
N2 C9 C8 109.6(2) . . ?
C21 C9 C8 123.8(2) . . ?
C1 C10 C1 126.8(3) . 11 ?
C1 C10 C11 116.62(14) . . ?
C1 C10 C11 116.62(14) 11 . ?
C12 C11 C12 118.2(3) . 10_556 ?
C12 C11 C10 120.90(16) . . ?
C12 C11 C10 120.90(16) 10_556 . ?
C11 C12 C13 121.4(3) . . ?
C11 C12 H12 119.3 . . ?
C13 C12 H12 119.3 . . ?
C14 C13 C12 120.5(3) . . ?
C14 C13 H13 119.8 . . ?
C12 C13 H13 119.8 . . ?
C13 C14 C13 118.1(3) . 10_556 ?
C13 C14 C15 120.95(16) . . ?
C13 C14 C15 120.95(16) 10_556 . ?
O1 C15 O1 125.7(3) . 10_556 ?
O1 C15 C14 117.15(14) . . ?
O1 C15 C14 117.15(14) 10_556 . ?
C17 C16 C17 117.0(3) 10_556 . ?
C17 C16 C5 121.51(13) 10_556 . ?
C17 C16 C5 121.51(13) . . ?
C16 C17 C18 122.0(2) . . ?
C16 C17 H17 119.0 . . ?
C18 C17 H17 119.0 . . ?
C19 C18 C17 120.8(2) . . ?
C19 C18 H18 119.6 . . ?
C17 C18 H18 119.6 . . ?
C18 C19 C18 117.3(2) . 10_556 ?
C18 C19 C20 121.34(12) . . ?
C18 C19 C20 121.34(12) 10_556 . ?
O2 C20 O2 125.4(2) . 10_556 ?
O2 C20 C19 117.32(11) . . ?
O2 C20 C19 117.32(11) 10_556 . ?
C9 C21 C9 123.8(3) . 11 ?
C9 C21 C22 118.10(16) . . ?
C9 C21 C22 118.10(16) 11 . ?
C23 C22 C23 116.5(3) . 10_556 ?
C23 C22 C21 121.75(17) . . ?
C23 C22 C21 121.75(17) 10_556 . ?
C22 C23 C24 122.8(3) . . ?
C22 C23 H23 118.6 . . ?
C24 C23 H23 118.6 . . ?
C25 C24 C23 119.6(3) . . ?
C25 C24 H24 120.2 . . ?
C23 C24 H24 120.2 . . ?
C24 C25 C24 118.7(3) . 10_556 ?
C24 C25 C26 120.67(16) . . ?
C24 C25 C26 120.67(16) 10_556 . ?
O3 C26 O3 124.7(3) . 10_556 ?
O3 C26 C25 117.66(14) . . ?
O3 C26 C25 117.66(14) 10_556 . ?
C31 N3 C27 116.9(3) . . ?
C31 N3 C27 116.9(3) 11 11 ?
C31 N3 Zn2 116.79(19) . . ?
C31 N3 Zn2 116.79(19) 11 . ?
C27 N3 Zn2 125.33(18) . . ?
C27 N3 Zn2 125.33(18) 11 . ?
N3 C27 C28 120.5(3) . . ?
N3 C27 C32 119.8(3) . . ?
C28 C27 C32 119.4(3) . . ?
C29 C28 C27 120.3(3) . . ?
C29 C28 H28 119.9 . . ?
C27 C28 H28 119.9 . . ?
C28 C29 C30 117.1(3) . . ?
C28 C29 C30 117.1(3) 11 11 ?
C28 C29 C29 119.8(3) . 9 ?
C28 C29 C29 119.8(3) 11 9 ?
C30 C29 C29 123.0(3) . 9 ?
C30 C29 C29 123.0(3) 11 9 ?
C29 C30 C31 120.1(3) . . ?
C29 C30 H30 120.0 . . ?
C31 C30 H30 120.0 . . ?
N3 C31 C30 124.8(3) . . ?
N3 C31 H31 117.6 . . ?
C30 C31 H31 117.6 . . ?
C27 C32 H32A 109.5 . . ?
C27 C32 H32B 109.5 . . ?
H32A C32 H32B 109.5 . . ?
C27 C32 H32C 109.5 . . ?
H32A C32 H32C 109.5 . . ?
H32B C32 H32C 109.5 . . ?
Zn1 O4 H4A 120.5 . . ?
Zn1 O4 H4B 123.1 . . ?
H4A O4 H4B 116.4 . . ?

loop_
_geom_bond_atom_site_label_1
_geom_bond_atom_site_label_2
_geom_bond_distance
_geom_bond_site_symmetry_2
_geom_bond_publ_flag
Zn1 N2 2.0666(18) . ?
Zn1 N2 2.0666(17) 11 ?
Zn1 N1 2.0716(18) 11 ?
Zn1 N1 2.0716(18) . ?
Zn1 O4 2.245(6) . ?
Zn2 O3 2.0259(16) 1_545 ?
Zn2 O2 2.0329(12) 15_545 ?
Zn2 O2 2.0329(12) 5_445 ?
Zn2 O1 2.0457(16) . ?
Zn2 N3 2.0464(18) . ?
Zn2 Zn2 2.9931(5) 10_556 ?
O1 C15 1.241(2) . ?
O2 C20 1.2416(15) . ?
O2 Zn2 2.0329(12) 5 ?
O3 C26 1.239(2) . ?
O3 Zn2 2.0259(16) 1_565 ?
N1 C4 1.360(3) . ?
N1 C1 1.381(3) . ?
N2 C9 1.364(3) . ?
N2 C6 1.374(3) . ?
C1 C10 1.389(3) . ?
C1 C2 1.435(3) . ?
C2 C3 1.337(3) . ?
C2 H2 0.9300 . ?
C3 C4 1.441(3) . ?
C3 H3 0.9300 . ?
C4 C5 1.402(3) . ?
C5 C6 1.392(3) . ?
C5 C16 1.499(3) . ?
C6 C7 1.444(3) . ?
C7 C8 1.350(4) . ?
C7 H7 0.9300 . ?
C8 C9 1.437(3) . ?
C8 H8 0.9300 . ?
C9 C21 1.406(3) . ?
C10 C1 1.389(3) 11 ?
C10 C11 1.518(4) . ?
C11 C12 1.358(3) . ?
C12 C13 1.391(4) . ?
C12 H12 0.9300 . ?
C13 C14 1.372(3) . ?
C13 H13 0.9300 . ?
C14 C13 1.372(3) 10_556 ?
C14 C15 1.499(4) . ?
C15 O1 1.241(2) 10_556 ?
C16 C17 1.357(3) 10_556 ?
C16 C17 1.357(3) . ?
C17 C18 1.378(3) . ?
C17 H17 0.9300 . ?
C18 C19 1.369(3) . ?
C18 H18 0.9300 . ?
C19 C20 1.500(3) . ?
C21 C22 1.480(4) . ?
C22 C23 1.355(3) . ?
C23 C24 1.383(4) . ?
C23 H23 0.9300 . ?
C24 C25 1.369(3) . ?
C24 H24 0.9300 . ?
C25 C26 1.505(4) . ?
N3 C31 1.279(4) . ?
N3 C27 1.360(4) . ?
C27 C28 1.430(5) . ?
C27 C32 1.567(6) . ?
C28 C29 1.353(4) . ?
C28 H28 0.9300 . ?
C29 C30 1.354(4) . ?
C29 C29 1.485(4) 9 ?
C30 C31 1.391(5) . ?
C30 H30 0.9300 . ?
C31 H31 0.9300 . ?
C32 H32A 0.9600 . ?
C32 H32B 0.9600 . ?
C32 H32C 0.9600 . ?
O4 H4A 0.9087 . ?
O4 H4B 0.9027 . ?

loop_
_platon_squeeze_void_nr
_platon_squeeze_void_average_x
_platon_squeeze_void_average_y
_platon_squeeze_void_average_z
_platon_squeeze_void_volume
_platon_squeeze_void_count_electrons
1 -0.006 0.168 0.013 11189.1 2147.9
